data_7012684
loop_
_publ_author_name
'Sousa-Pedrares, Antonio'
'Romero, Jaime'
'Arturo Garc\'ia-V\'azquez, Jos\'e'
'Luz Dur\'an, Mar\'ia'
'Casanova, Isabel'
'Sousa, Antonio'

_publ_section_title
;
 Electrochemical synthesis and structural characterisation of zinc,
 cadmium and mercury complexes of heterocyclic bidentate ligands (N, S)
;
_journal_issue 7
_journal_name_full 'Dalton Transactions'
_journal_page_first 1379
_journal_page_last 1388
_journal_paper_doi 10.1039/b300133b
_journal_year 2003
_chemical_formula_sum 'C12 H6 F6 Hg N2 S2'
_chemical_formula_weight 556.90
_chemical_name_systematic ?
_space_group_IT_number 61
_symmetry_cell_setting orthorhombic
_symmetry_space_group_name_Hall '-P 2ac 2ab'
_symmetry_space_group_name_H-M 'P b c a'
_atom_sites_solution_hydrogens geom
_atom_sites_solution_primary direct
_atom_sites_solution_secondary difmap
_audit_creation_method SHELXL-97
_cell_angle_alpha 90.00
_cell_angle_beta 90.00
_cell_angle_gamma 90.00
_cell_formula_units_Z 8
_cell_length_a 7.5788(15)
_cell_length_b 18.800(4)
_cell_length_c 21.479(4)
_cell_measurement_reflns_used 1016
_cell_measurement_temperature 293(2)
_cell_measurement_theta_max 26.32
_cell_measurement_theta_min 2.365
_cell_volume 3060.4(11)
_computing_cell_refinement 'BRUKER Smart'
_computing_data_collection 'BRUKER Smart'
_computing_structure_refinement 'SHELXL-97 (Sheldrick, 1997)'
_computing_structure_solution 'SHELXS-97 (Sheldrick, 1990)'
_diffrn_ambient_temperature 293(2)
_diffrn_measured_fraction_theta_full 0.997
_diffrn_measured_fraction_theta_max 0.997
_diffrn_measurement_device_type 'Smart-CCD-1000 BRUKER'
_diffrn_measurement_method 'omega scans'
_diffrn_radiation_monochromator graphite
_diffrn_radiation_source 'fine-focus sealed tube'
_diffrn_radiation_type MoK\a
_diffrn_radiation_wavelength 0.71073
_diffrn_reflns_av_R_equivalents 0.0699
_diffrn_reflns_av_sigmaI/netI 0.0482
_diffrn_reflns_limit_h_max 9
_diffrn_reflns_limit_h_min -6
_diffrn_reflns_limit_k_max 23
_diffrn_reflns_limit_k_min -15
_diffrn_reflns_limit_l_max 26
_diffrn_reflns_limit_l_min -24
_diffrn_reflns_number 18043
_diffrn_reflns_theta_full 26.39
_diffrn_reflns_theta_max 26.39
_diffrn_reflns_theta_min 1.90
_exptl_absorpt_coefficient_mu 10.392
_exptl_absorpt_correction_T_max 0.3944
_exptl_absorpt_correction_T_min 0.1138
_exptl_absorpt_correction_type SADABS
_exptl_crystal_colour Colourless
_exptl_crystal_density_diffrn 2.417
_exptl_crystal_density_method 'not measured'
_exptl_crystal_description Prism
_exptl_crystal_F_000 2064
_exptl_crystal_size_max 0.37
_exptl_crystal_size_mid 0.19
_exptl_crystal_size_min 0.11
_refine_diff_density_max 0.653
_refine_diff_density_min -0.869
_refine_diff_density_rms 0.131
_refine_ls_extinction_method none
_refine_ls_goodness_of_fit_ref 1.043
_refine_ls_hydrogen_treatment mixed
_refine_ls_matrix_type full
_refine_ls_number_parameters 208
_refine_ls_number_reflns 3136
_refine_ls_number_restraints 0
_refine_ls_restrained_S_all 1.043
_refine_ls_R_factor_all 0.0691
_refine_ls_R_factor_gt 0.0284
_refine_ls_shift/su_max 0.001
_refine_ls_shift/su_mean 0.000
_refine_ls_structure_factor_coef Fsqd
_refine_ls_weighting_details 'calc w=1/[\s^2^(Fo^2^)+(0.0218P)^2^+0.6578P] where P=(Fo^2^+2Fc^2^)/3'
_refine_ls_weighting_scheme calc
_refine_ls_wR_factor_gt 0.0567
_refine_ls_wR_factor_ref 0.0695
_reflns_number_gt 1913
_reflns_number_total 3136
_reflns_threshold_expression >2sigma(I)
_cod_data_source_file b300133b.txt
_cod_data_source_block '[Hg(3-CF3-pyS)2]'
_cod_depositor_comments
;
The following automatic conversions were performed:
'_symmetry_cell_setting' value 'Orthorhombic' changed to 'orthorhombic'
according to '/home/saulius/struct/CIF-dictionaries/cif_core.dic'
dictionary named 'cif_core.dic' version 2.4.1 from 2010-06-29.

Automatic conversion script
Id: cif_fix_enum 1527 2010-12-29 10:47:43Z saulius 
;
_cod_original_cell_volume 3060.5(11)
_cod_database_code 7012684

loop_
_symmetry_equiv_pos_as_xyz
'x, y, z'
'-x+1/2, -y, z+1/2'
'x+1/2, -y+1/2, -z'
'-x, y+1/2, -z+1/2'
'-x, -y, -z'
'x-1/2, y, -z-1/2'
'-x-1/2, y-1/2, z'
'x, -y-1/2, z-1/2'

loop_
_atom_site_label
_atom_site_type_symbol
_atom_site_fract_x
_atom_site_fract_y
_atom_site_fract_z
_atom_site_U_iso_or_equiv
_atom_site_adp_type
_atom_site_occupancy
_atom_site_symmetry_multiplicity
_atom_site_calc_flag
_atom_site_refinement_flags
_atom_site_disorder_assembly
_atom_site_disorder_group
Hg1 Hg 0.23861(3) 0.228956(14) 0.280010(10) 0.03922(10) Uani 1 1 d . . .
S1 S 0.3947(2) 0.14450(10) 0.21886(7) 0.0411(4) Uani 1 1 d . . .
S2 S 0.1515(2) 0.30097(10) 0.36485(8) 0.0462(5) Uani 1 1 d . . .
N1 N 0.1899(7) 0.2256(3) 0.1515(3) 0.0492(15) Uani 1 1 d . . .
N2 N 0.0450(8) 0.3539(3) 0.2582(2) 0.0468(15) Uani 1 1 d . . .
F1 F 0.6554(6) 0.1105(3) 0.1103(2) 0.0866(16) Uani 1 1 d . . .
F2 F 0.5419(7) 0.0773(3) 0.0246(2) 0.0896(16) Uani 1 1 d . . .
F3 F 0.4583(7) 0.0303(3) 0.1098(2) 0.0881(16) Uani 1 1 d . . .
F4 F 0.1687(8) 0.4485(3) 0.4325(2) 0.0938(17) Uani 1 1 d . . .
F5 F -0.0775(8) 0.3998(3) 0.4477(2) 0.109(2) Uani 1 1 d . . .
F6 F -0.0644(9) 0.5103(3) 0.4267(2) 0.120(2) Uani 1 1 d . . .
C1 C 0.3096(8) 0.1745(4) 0.1473(3) 0.0418(18) Uani 1 1 d . . .
C2 C 0.3651(8) 0.1481(4) 0.0896(3) 0.0429(17) Uani 1 1 d . . .
C3 C 0.2898(9) 0.1745(4) 0.0364(3) 0.057(2) Uani 1 1 d . . .
H3 H 0.3232 0.1569 -0.0023 0.069 Uiso 1 1 calc R . .
C4 C 0.1647(11) 0.2271(5) 0.0407(3) 0.080(3) Uani 1 1 d . . .
H4 H 0.1109 0.2456 0.0053 0.096 Uiso 1 1 calc R . .
C5 C 0.1221(10) 0.2514(5) 0.0988(4) 0.077(3) Uani 1 1 d . . .
H5 H 0.0407 0.2882 0.1018 0.092 Uiso 1 1 calc R . .
C6 C 0.5035(11) 0.0923(5) 0.0827(3) 0.060(2) Uani 1 1 d . . .
C7 C 0.0537(8) 0.3673(4) 0.3190(3) 0.0385(16) Uani 1 1 d . . .
C8 C -0.0098(9) 0.4309(4) 0.3447(3) 0.0467(18) Uani 1 1 d . . .
C9 C -0.0837(9) 0.4806(4) 0.3058(4) 0.055(2) Uani 1 1 d . . .
H9 H -0.1291 0.5227 0.3219 0.066 Uiso 1 1 calc R . .
C10 C -0.0900(11) 0.4678(5) 0.2435(4) 0.061(2) Uani 1 1 d . . .
H10 H -0.1382 0.5011 0.2163 0.073 Uiso 1 1 calc R . .
C11 C -0.0239(10) 0.4053(5) 0.2221(3) 0.057(2) Uani 1 1 d . . .
H11 H -0.0265 0.3974 0.1793 0.068 Uiso 1 1 calc R . .
C12 C 0.0017(14) 0.4470(5) 0.4125(4) 0.073(3) Uani 1 1 d . . .

loop_
_atom_site_aniso_label
_atom_site_aniso_U_11
_atom_site_aniso_U_22
_atom_site_aniso_U_33
_atom_site_aniso_U_23
_atom_site_aniso_U_13
_atom_site_aniso_U_12
Hg1 0.04366(16) 0.03693(16) 0.03708(12) -0.00178(12) 0.00278(13) 0.00249(14)
S1 0.0389(9) 0.0423(11) 0.0421(8) -0.0033(9) 0.0025(8) 0.0010(8)
S2 0.0543(11) 0.0412(11) 0.0431(9) -0.0017(9) 0.0041(8) 0.0046(10)
N1 0.044(3) 0.050(4) 0.054(3) 0.002(3) 0.004(3) 0.015(3)
N2 0.055(4) 0.034(3) 0.051(3) -0.005(3) -0.002(3) -0.009(3)
F1 0.045(3) 0.101(4) 0.114(4) -0.049(3) -0.005(3) 0.020(3)
F2 0.116(4) 0.090(4) 0.063(3) -0.027(3) 0.022(3) 0.035(3)
F3 0.110(4) 0.059(4) 0.095(4) 0.002(3) 0.010(3) 0.018(3)
F4 0.111(4) 0.093(4) 0.077(3) -0.031(3) -0.030(3) 0.013(4)
F5 0.145(5) 0.118(5) 0.064(3) -0.009(3) 0.043(3) -0.008(4)
F6 0.173(6) 0.097(5) 0.088(4) -0.043(3) -0.014(4) 0.076(4)
C1 0.033(4) 0.048(5) 0.044(4) -0.008(4) 0.004(3) -0.003(3)
C2 0.038(4) 0.048(5) 0.043(4) -0.006(4) -0.001(3) -0.002(4)
C3 0.054(5) 0.067(6) 0.051(4) -0.005(4) 0.003(3) 0.001(4)
C4 0.068(5) 0.122(9) 0.050(5) 0.007(6) -0.007(4) 0.024(6)
C5 0.070(6) 0.092(8) 0.069(5) 0.009(5) 0.008(4) 0.041(5)
C6 0.067(6) 0.059(6) 0.053(5) -0.017(5) 0.000(4) 0.007(5)
C7 0.029(3) 0.036(4) 0.050(4) -0.007(4) 0.009(3) -0.011(3)
C8 0.040(4) 0.043(5) 0.057(4) -0.005(4) 0.003(3) 0.002(4)
C9 0.045(5) 0.042(5) 0.078(5) -0.003(5) 0.004(4) 0.002(4)
C10 0.056(5) 0.056(6) 0.071(5) 0.020(5) -0.019(4) -0.007(5)
C11 0.059(5) 0.062(6) 0.050(4) -0.004(5) -0.005(4) -0.018(5)
C12 0.087(7) 0.060(7) 0.072(6) -0.020(5) -0.004(5) 0.020(6)

loop_
_atom_type_symbol
_atom_type_description
_atom_type_scat_dispersion_real
_atom_type_scat_dispersion_imag
_atom_type_scat_source
C C 0.0033 0.0016 'International Tables Vol C Tables 4.2.6.8 and 6.1.1.4'
H H 0.0000 0.0000 'International Tables Vol C Tables 4.2.6.8 and 6.1.1.4'
N N 0.0061 0.0033 'International Tables Vol C Tables 4.2.6.8 and 6.1.1.4'
S S 0.1246 0.1234 'International Tables Vol C Tables 4.2.6.8 and 6.1.1.4'
Hg Hg -2.3894 9.2266 'International Tables Vol C Tables 4.2.6.8 and 6.1.1.4'
F F 0.0171 0.0103 'International Tables Vol C Tables 4.2.6.8 and 6.1.1.4'

loop_
_geom_angle_atom_site_label_1
_geom_angle_atom_site_label_2
_geom_angle_atom_site_label_3
_geom_angle
_geom_angle_site_symmetry_1
_geom_angle_site_symmetry_3
_geom_angle_publ_flag
S2 Hg1 S1 161.41(6) . . ?
S2 Hg1 N1 137.70(13) . . ?
S1 Hg1 N1 60.21(12) . . ?
S2 Hg1 N2 60.26(11) . . ?
S1 Hg1 N2 136.60(11) . . ?
N1 Hg1 N2 77.54(16) . . ?
C1 S1 Hg1 94.9(2) . . ?
C7 S2 Hg1 95.3(2) . . ?
C1 N1 C5 118.0(6) . . ?
C1 N1 Hg1 89.6(4) . . ?
C5 N1 Hg1 152.1(5) . . ?
C7 N2 C11 116.7(7) . . ?
C7 N2 Hg1 88.2(4) . . ?
C11 N2 Hg1 154.2(5) . . ?
N1 C1 C2 121.6(6) . . ?
N1 C1 S1 115.1(5) . . ?
C2 C1 S1 123.3(6) . . ?
C3 C2 C1 118.9(7) . . ?
C3 C2 C6 117.8(6) . . ?
C1 C2 C6 123.3(6) . . ?
C2 C3 C4 119.6(7) . . ?
C5 C4 C3 117.6(7) . . ?
N1 C5 C4 124.2(8) . . ?
F2 C6 F1 106.5(7) . . ?
F2 C6 F3 106.3(7) . . ?
F1 C6 F3 104.4(7) . . ?
F2 C6 C2 113.6(7) . . ?
F1 C6 C2 112.5(7) . . ?
F3 C6 C2 112.8(7) . . ?
N2 C7 C8 122.0(7) . . ?
N2 C7 S2 115.9(5) . . ?
C8 C7 S2 122.1(5) . . ?
C9 C8 C7 118.9(7) . . ?
C9 C8 C12 118.6(7) . . ?
C7 C8 C12 122.5(7) . . ?
C10 C9 C8 119.5(8) . . ?
C11 C10 C9 118.2(8) . . ?
N2 C11 C10 124.7(7) . . ?
F5 C12 F6 107.6(8) . . ?
F5 C12 F4 105.1(8) . . ?
F6 C12 F4 105.3(8) . . ?
F5 C12 C8 113.5(8) . . ?
F6 C12 C8 112.7(8) . . ?
F4 C12 C8 112.0(7) . . ?

loop_
_geom_bond_atom_site_label_1
_geom_bond_atom_site_label_2
_geom_bond_distance
_geom_bond_site_symmetry_2
_geom_bond_publ_flag
Hg1 S2 2.3642(18) . ?
Hg1 S1 2.3761(17) . ?
Hg1 N1 2.786(6) . ?
Hg1 N2 2.808(6) . ?
S1 C1 1.760(7) . ?
S2 C7 1.752(7) . ?
N1 C1 1.324(8) . ?
N1 C5 1.333(8) . ?
N2 C7 1.333(7) . ?
N2 C11 1.345(9) . ?
F1 C6 1.338(8) . ?
F2 C6 1.312(7) . ?
F3 C6 1.346(9) . ?
F4 C12 1.337(10) . ?
F5 C12 1.312(10) . ?
F6 C12 1.327(9) . ?
C1 C2 1.400(8) . ?
C2 C3 1.370(9) . ?
C2 C6 1.491(10) . ?
C3 C4 1.374(10) . ?
C4 C5 1.369(9) . ?
C7 C8 1.402(9) . ?
C8 C9 1.373(9) . ?
C8 C12 1.490(10) . ?
C9 C10 1.360(10) . ?
C10 C11 1.359(11) . ?
